data_2209809
loop_
_publ_author_name
'Liu, Ju-Tao'
'Ng, Seik Weng'

_publ_section_title
;
 <i>catena</i>-Poly[[silver-\m-piperazine-\k^2^<i>N</i>:<i>N</i>']
 perchlorate]
;
_journal_coeditor_code CI2122
_journal_issue 8
_journal_name_full 'Acta Crystallographica Section E'
_journal_page_first m1992
_journal_page_last m1993
_journal_paper_doi 10.1107/S1600536806028753
_journal_volume 62
_journal_year 2006
_chemical_formula_iupac '[Ag (C4 H10 N2)] Cl O4'
_chemical_formula_moiety 'C4 H10 N2 Ag +, Cl O4 -'
_chemical_formula_sum 'C4 H10 Ag Cl N2 O4'
_chemical_formula_weight 293.46
_chemical_name_systematic
;
catena-Poly[[silver-\m-piperazine-\k^2^N:N'] perchlorate]
;
_space_group_IT_number 13
_symmetry_cell_setting monoclinic
_symmetry_space_group_name_Hall '-P 2yc'
_symmetry_space_group_name_H-M 'P 1 2/c 1'
_atom_sites_solution_hydrogens geom
_atom_sites_solution_primary direct
_atom_sites_solution_secondary difmap
_audit_creation_method SHELXL-97
_cell_angle_alpha 90.00
_cell_angle_beta 131.47(3)
_cell_angle_gamma 90.00
_cell_formula_units_Z 4
_cell_length_a 11.502(8)
_cell_length_b 6.032(4)
_cell_length_c 16.359(8)
_cell_measurement_reflns_used 7217
_cell_measurement_temperature 295(2)
_cell_measurement_theta_max 27.5
_cell_measurement_theta_min 3.2
_cell_volume 850.4(10)
_computing_cell_refinement RAPID-AUTO
_computing_data_collection 'RAPID-AUTO (Rigaku, 2004)'
_computing_data_reduction 'CrystalStructure (Rigaku/MSC, 2004)'
_computing_molecular_graphics 'ORTEPII (Johnson, 1976)'
_computing_publication_material SHELXL97
_computing_structure_refinement 'SHELXL97 (Sheldrick, 1997)'
_computing_structure_solution 'SHELXS97 (Sheldrick, 1997)'
_diffrn_ambient_temperature 295(2)
_diffrn_measured_fraction_theta_full 1.00
_diffrn_measured_fraction_theta_max 1.00
_diffrn_measurement_device_type 'Rigaku R-AXIS RAPID IP'
_diffrn_measurement_method \w
_diffrn_radiation_monochromator graphite
_diffrn_radiation_source 'fine-focus sealed tube'
_diffrn_radiation_type MoK\a
_diffrn_radiation_wavelength 0.71073
_diffrn_reflns_av_R_equivalents 0.041
_diffrn_reflns_av_sigmaI/netI 0.035
_diffrn_reflns_limit_h_max 14
_diffrn_reflns_limit_h_min -14
_diffrn_reflns_limit_k_max 7
_diffrn_reflns_limit_k_min -7
_diffrn_reflns_limit_l_max 19
_diffrn_reflns_limit_l_min -21
_diffrn_reflns_number 7985
_diffrn_reflns_theta_full 27.5
_diffrn_reflns_theta_max 27.5
_diffrn_reflns_theta_min 3.3
_diffrn_standards_decay_% 0
_diffrn_standards_interval_count 0
_diffrn_standards_interval_time 0
_diffrn_standards_number 0
_exptl_absorpt_coefficient_mu 2.662
_exptl_absorpt_correction_T_max 0.618
_exptl_absorpt_correction_T_min 0.325
_exptl_absorpt_correction_type multi-scan
_exptl_absorpt_process_details '(ABSCOR; Higashi, 1995)'
_exptl_crystal_colour Colourless
_exptl_crystal_density_diffrn 2.292
_exptl_crystal_density_method 'not measured'
_exptl_crystal_description Block
_exptl_crystal_F_000 576
_exptl_crystal_size_max 0.26
_exptl_crystal_size_mid 0.24
_exptl_crystal_size_min 0.20
_refine_diff_density_max 1.36
_refine_diff_density_min -0.98
_refine_ls_extinction_method none
_refine_ls_goodness_of_fit_ref 1.21
_refine_ls_hydrogen_treatment constr
_refine_ls_matrix_type full
_refine_ls_number_parameters 146
_refine_ls_number_reflns 1954
_refine_ls_number_restraints 131
_refine_ls_restrained_S_all 1.36
_refine_ls_R_factor_all 0.066
_refine_ls_R_factor_gt 0.057
_refine_ls_shift/su_max 0.001
_refine_ls_shift/su_mean 0.000
_refine_ls_structure_factor_coef Fsqd
_refine_ls_weighting_details 'calc w=1/[\s^2^(Fo^2^)+(0.0716P)^2^+8.1397P] where P=(Fo^2^+2Fc^2^)/3'
_refine_ls_weighting_scheme calc
_refine_ls_wR_factor_gt 0.185
_refine_ls_wR_factor_ref 0.188
_reflns_number_gt 1556
_reflns_number_total 1954
_reflns_threshold_expression I>2\s(I)
_cod_data_source_file ci2122.cif
_cod_data_source_block I
_cod_depositor_comments
;
The following automatic conversions were performed:
'_symmetry_cell_setting' value 'Monoclinic' changed to 'monoclinic'
according to '/home/saulius/struct/CIF-dictionaries/cif_core.dic'
dictionary named 'cif_core.dic' version 2.4.1 from 2010-06-29.

Automatic conversion script
Id: cif_fix_enum 1527 2010-12-29 10:47:43Z saulius 

The following automatic conversions were performed:

'_symmetry_cell_setting' value 'Monoclinic' changed to 'monoclinic'
according to /home/saulius/struct/CIF-dictionaries/cif_core.dic
dictionary named 'cif_core.dic' version 2.4.1 from 2010-06-29.

Automatic conversion script
Id: cif_fix_values 1715 2011-07-08 13:25:40Z adriana 
;
_cod_original_cell_volume 850.5(10)
_cod_original_sg_symbol_H-M 'P 2/c'
_cod_database_code 2209809
_cod_database_fobs_code 2209809

loop_
_symmetry_equiv_pos_as_xyz
'x, y, z'
'x, -y, z+1/2'
'-x, -y, -z'
'-x, y, -z-1/2'

loop_
_atom_site_type_symbol
_atom_site_label
_atom_site_fract_x
_atom_site_fract_y
_atom_site_fract_z
_atom_site_U_iso_or_equiv
_atom_site_adp_type
_atom_site_calc_flag
_atom_site_refinement_flags
_atom_site_occupancy
_atom_site_disorder_assembly
_atom_site_disorder_group
Ag Ag1 0.22730(9) 0.42740(15) 0.47654(8) 0.0490(3) Uani d . 1 . .
Cl Cl1 0.0000 0.9914(6) 0.2500 0.0534(9) Uani d SD 1 . .
Cl Cl2 0.5000 0.0424(7) 0.7500 0.0495(9) Uani d SD 1 . .
O O1 0.1315(17) 0.922(3) 0.2661(18) 0.087(6) Uani d PDU 0.50 A -1
O O2 -0.034(3) 0.857(4) 0.3004(18) 0.127(10) Uani d PDU 0.50 A -1
O O3 -0.1255(18) 0.973(3) 0.1327(8) 0.076(5) Uani d PDU 0.50 A -1
O O4 0.009(3) 1.2194(17) 0.2721(13) 0.071(6) Uani d PDU 0.50 A -1
O O5 0.3820(19) 0.082(3) 0.7560(16) 0.081(6) Uani d PDU 0.50 B -1
O O6 0.6301(17) -0.036(4) 0.8548(12) 0.083(6) Uani d PDU 0.50 B -1
O O7 0.532(2) 0.248(3) 0.7279(19) 0.118(9) Uani d PDU 0.50 B -1
O O8 0.433(4) -0.106(4) 0.662(2) 0.163(17) Uani d PDU 0.50 B -1
N N1 0.3376(9) 0.5455(13) 0.4178(7) 0.0364(17) Uani d . 1 . .
N N2 0.1205(9) 0.3435(14) 0.5430(7) 0.0377(17) Uani d . 1 . .
C C1 0.4109(11) 0.3718(16) 0.4024(8) 0.036(2) Uani d . 1 . .
C C2 0.5493(11) 0.2765(14) 0.5122(8) 0.037(2) Uani d . 1 . .
C C3 -0.0463(11) 0.2778(15) 0.4581(8) 0.0365(19) Uani d . 1 . .
C C4 -0.1384(10) 0.4789(17) 0.3893(7) 0.0360(19) Uani d . 1 . .
H H1 0.2667 0.6027 0.3555 0.044 Uiso calc R 1 . .
H H2 0.1690 0.2318 0.5843 0.045 Uiso calc R 1 . .
H H1a 0.4447 0.4336 0.3663 0.043 Uiso calc R 1 . .
H H1b 0.3365 0.2551 0.3565 0.043 Uiso calc R 1 . .
H H2a 0.5151 0.2098 0.5471 0.045 Uiso calc R 1 . .
H H2b 0.5980 0.1622 0.5020 0.045 Uiso calc R 1 . .
H H3a -0.0840 0.2233 0.4927 0.044 Uiso calc R 1 . .
H H3b -0.0575 0.1605 0.4127 0.044 Uiso calc R 1 . .
H H4a -0.1027 0.5290 0.3528 0.043 Uiso calc R 1 . .
H H4b -0.2472 0.4397 0.3339 0.043 Uiso calc R 1 . .

loop_
_atom_site_aniso_label
_atom_site_aniso_U_11
_atom_site_aniso_U_22
_atom_site_aniso_U_33
_atom_site_aniso_U_12
_atom_site_aniso_U_13
_atom_site_aniso_U_23
Ag1 0.0381(5) 0.0581(6) 0.0660(6) -0.0067(4) 0.0409(5) -0.0110(4)
Cl1 0.0454(19) 0.0387(17) 0.068(2) 0.000 0.0343(19) 0.000
Cl2 0.0431(18) 0.057(2) 0.0398(17) 0.000 0.0237(15) 0.000
O1 0.071(9) 0.081(10) 0.094(11) 0.013(8) 0.048(8) 0.002(8)
O2 0.139(14) 0.128(14) 0.125(14) -0.017(10) 0.092(11) 0.023(9)
O3 0.068(9) 0.067(9) 0.065(9) -0.012(7) 0.032(7) -0.006(7)
O4 0.084(9) 0.057(7) 0.058(11) -0.002(8) 0.041(8) -0.013(6)
O5 0.079(10) 0.091(11) 0.082(10) 0.020(8) 0.057(8) 0.011(8)
O6 0.064(9) 0.075(10) 0.085(10) 0.005(8) 0.038(7) 0.030(8)
O7 0.119(13) 0.108(12) 0.112(13) -0.023(9) 0.070(9) 0.028(9)
O8 0.158(19) 0.16(2) 0.168(19) 0.013(10) 0.108(14) -0.034(10)
N1 0.027(3) 0.043(4) 0.036(4) 0.004(3) 0.020(3) 0.003(3)
N2 0.030(4) 0.037(4) 0.049(5) 0.006(3) 0.028(4) 0.009(4)
C1 0.037(4) 0.043(5) 0.034(4) -0.010(4) 0.026(4) -0.013(4)
C2 0.043(5) 0.025(4) 0.055(6) -0.001(4) 0.038(5) -0.002(4)
C3 0.041(5) 0.033(4) 0.048(5) -0.010(4) 0.034(4) -0.008(4)
C4 0.025(4) 0.051(5) 0.027(4) -0.005(4) 0.015(3) -0.002(4)

loop_
_atom_type_symbol
_atom_type_description
_atom_type_scat_dispersion_real
_atom_type_scat_dispersion_imag
_atom_type_scat_source
C C 0.0033 0.0016 'International Tables Vol C Tables 4.2.6.8 and 6.1.1.4'
H H 0.0000 0.0000 'International Tables Vol C Tables 4.2.6.8 and 6.1.1.4'
N N 0.0061 0.0033 'International Tables Vol C Tables 4.2.6.8 and 6.1.1.4'
O O 0.0106 0.0060 'International Tables Vol C Tables 4.2.6.8 and 6.1.1.4'
Cl Cl 0.1484 0.1585 'International Tables Vol C Tables 4.2.6.8 and 6.1.1.4'
Ag Ag -0.8971 1.1015 'International Tables Vol C Tables 4.2.6.8 and 6.1.1.4'

loop_
_geom_angle_atom_site_label_1
_geom_angle_atom_site_label_2
_geom_angle_atom_site_label_3
_geom_angle_site_symmetry_1
_geom_angle
_geom_angle_publ_flag
N1 Ag1 N2 . 173.9(3) no
O2 Cl1 O4 . 114.8(10) no
O2 Cl1 O1 . 114.1(10) no
O4 Cl1 O1 . 110.6(9) no
O2 Cl1 O3 . 108.4(9) no
O4 Cl1 O3 . 104.8(8) no
O1 Cl1 O3 . 103.1(9) no
O7 Cl2 O8 . 110.9(11) no
O7 Cl2 O6 . 111.1(10) no
O8 Cl2 O6 . 116.8(18) no
O7 Cl2 O5 . 106.6(10) no
O8 Cl2 O5 . 105.6(11) no
O6 Cl2 O5 . 105.1(9) no
C1 N1 Ag1 . 114.5(6) no
C3 N2 Ag1 . 113.6(6) no
N1 C1 C2 . 109.8(7) no
N1 C2 C1 3_666 109.7(7) no
N2 C3 C4 . 108.3(7) no
N2 C4 C3 3_566 110.4(7) no
C1 N1 H1 . 106.7 no
C2 N1 H1 3_666 106.7 no
Ag1 N1 H1 . 106.7 no
C4 N2 H2 3_566 106.9 no
C3 N2 H2 . 106.9 no
N1 C1 C2 . 109.8(7) no
N1 C1 H1a . 109.7 no
C2 C1 H1a . 109.7 no
N1 C1 H1b . 109.7 no
C2 C1 H1b . 109.7 no
H1a C1 H1b . 108.2 no
N1 C2 H2a 3_666 109.7 no
C1 C2 H2a . 109.7 no
N1 C2 H2b 3_666 109.7 no
C1 C2 H2b . 109.7 no
H2a C2 H2b . 108.2 no
N2 C3 H3a . 110.0 no
C4 C3 H3a . 110.0 no
N2 C3 H3b . 110.0 no
C4 C3 H3b . 110.0 no
H3a C3 H3b . 108.4 no
N2 C4 H4a 3_566 109.6 no
C3 C4 H4a . 109.6 no
N2 C4 H4b 3_566 109.6 no
C3 C4 H4b . 109.6 no
H4a C4 H4b . 108.1 no

loop_
_geom_bond_atom_site_label_1
_geom_bond_atom_site_label_2
_geom_bond_site_symmetry_2
_geom_bond_distance
_geom_bond_publ_flag
Ag1 N1 . 2.158(8) no
Ag1 N2 . 2.172(8) no
Cl1 O2 . 1.387(10) no
Cl1 O4 . 1.408(10) no
Cl1 O1 . 1.415(10) no
Cl1 O3 . 1.453(10) no
Cl2 O7 . 1.406(11) no
Cl2 O8 . 1.414(11) no
Cl2 O6 . 1.415(10) no
Cl2 O5 . 1.444(10) no
N1 C1 . 1.468(12) no
N1 C2 3_666 1.477(12) no
N2 C4 3_566 1.455(13) no
N2 C3 . 1.495(12) no
C1 C2 . 1.518(14) no
C2 N1 3_666 1.477(12) no
C3 C4 . 1.511(14) no
C4 N2 3_566 1.455(13) no
N1 H1 . 0.85 no
N2 H2 . 0.85 no
C1 H1a . 0.97 no
C1 H1b . 0.97 no
C2 H2a . 0.97 no
C2 H2b . 0.97 no
C3 H3a . 0.97 no
C3 H3b . 0.97 no
C4 H4a . 0.97 no
C4 H4b . 0.97 no

loop_
_geom_hbond_atom_site_label_D
_geom_hbond_atom_site_label_H
_geom_hbond_atom_site_label_A
_geom_hbond_site_symmetry_A
_geom_hbond_distance_DH
_geom_hbond_distance_HA
_geom_hbond_distance_DA
_geom_hbond_angle_DHA
_geom_hbond_publ_flag
N1 H1 O1 . 0.85 2.29 3.03(2) 144 yes
N2 H2 O5 . 0.85 2.36 3.13(2) 150 yes
N2 H2 O6 4_657 0.85 2.43 3.15(2) 143 yes

loop_
_geom_torsion_atom_site_label_1
_geom_torsion_atom_site_label_2
_geom_torsion_atom_site_label_3
_geom_torsion_atom_site_label_4
_geom_torsion_site_symmetry_1
_geom_torsion_site_symmetry_4
_geom_torsion
_geom_torsion_publ_flag
C2 N1 C1 C2 3_666 . 59.3(10) no
Ag1 N1 C1 C2 . . -67.5(8) no
N1 C1 C2 N1 . 3_666 -59.1(10) no
C4 N2 C3 C4 3_566 . 59.0(10) no
Ag1 N2 C3 C4 . . -67.3(8) no
N2 C3 C4 N2 . 3_566 -58.9(10) no
